data_4510664
loop_
_publ_author_name
'Falaise, Cl\'ement'
'Volkringer, Christophe'
'Loiseau, Thierry'

_publ_section_title
;
 Mixed Formate-Dicarboxylate Coordination Polymers with Tetravalent
 Uranium: Occurrence of Tetranuclear {U4O4} and Hexanuclear {U6O4(OH)4}
 Motifs
;
_journal_issue 7
_journal_name_full 'Crystal Growth &amp; Design'
_journal_page_first 3225
_journal_paper_doi 10.1021/cg400643g
_journal_volume 13
_journal_year 2013
_chemical_formula_moiety 'C11 H5 O17 U3, 2C'
_chemical_formula_sum 'C13 H5 O17 U3'
_chemical_formula_weight 1147.26
_chemical_name_systematic
;
 ?
;
_space_group_IT_number 58
_symmetry_cell_setting orthorhombic
_symmetry_space_group_name_Hall '-P 2 2n'
_symmetry_space_group_name_H-M 'P n n m'
_atom_sites_solution_hydrogens geom
_atom_sites_solution_primary direct
_atom_sites_solution_secondary difmap
_audit_creation_method SHELXL-97
_cell_angle_alpha 90.00
_cell_angle_beta 90.00
_cell_angle_gamma 90.00
_cell_formula_units_Z 4
_cell_length_a 10.6636(3)
_cell_length_b 13.3253(3)
_cell_length_c 20.0859(5)
_cell_measurement_reflns_used 9996
_cell_measurement_temperature 293(2)
_cell_measurement_theta_max 30.426
_cell_measurement_theta_min 2.446
_cell_volume 2854.12(12)
_computing_structure_refinement 'SHELXL-97 (Sheldrick, 2008)'
_diffrn_ambient_temperature 293(2)
_diffrn_measured_fraction_theta_full 0.999
_diffrn_measured_fraction_theta_max 0.999
_diffrn_radiation_monochromator graphite
_diffrn_radiation_source 'fine-focus sealed tube'
_diffrn_radiation_type MoK\a
_diffrn_radiation_wavelength 0.71073
_diffrn_reflns_av_R_equivalents 0.0389
_diffrn_reflns_av_sigmaI/netI 0.0200
_diffrn_reflns_limit_h_max 13
_diffrn_reflns_limit_h_min -14
_diffrn_reflns_limit_k_max 18
_diffrn_reflns_limit_k_min -18
_diffrn_reflns_limit_l_max 27
_diffrn_reflns_limit_l_min -27
_diffrn_reflns_number 34664
_diffrn_reflns_theta_full 29.61
_diffrn_reflns_theta_max 29.61
_diffrn_reflns_theta_min 1.83
_exptl_absorpt_coefficient_mu 17.043
_exptl_absorpt_correction_T_max 0.724
_exptl_absorpt_correction_T_min 0.493
_exptl_absorpt_correction_type empirical
_exptl_absorpt_process_details sadabs
_exptl_crystal_colour black
_exptl_crystal_density_diffrn 2.670
_exptl_crystal_density_method 'not measured'
_exptl_crystal_description block
_exptl_crystal_F_000 1980.0
_exptl_crystal_size_max 0.13
_exptl_crystal_size_mid 0.12
_exptl_crystal_size_min 0.08
_refine_diff_density_max 3.351
_refine_diff_density_min -3.016
_refine_diff_density_rms 0.832
_refine_ls_extinction_method none
_refine_ls_goodness_of_fit_ref 1.252
_refine_ls_hydrogen_treatment constr
_refine_ls_matrix_type full
_refine_ls_number_parameters 180
_refine_ls_number_reflns 4129
_refine_ls_number_restraints 0
_refine_ls_restrained_S_all 1.252
_refine_ls_R_factor_all 0.0342
_refine_ls_R_factor_gt 0.0251
_refine_ls_shift/su_max 0.008
_refine_ls_shift/su_mean 0.000
_refine_ls_structure_factor_coef Fsqd
_refine_ls_weighting_details 'calc w=1/[\s^2^(Fo^2^)+(0.0685P)^2^+6.2131P] where P=(Fo^2^+2Fc^2^)/3'
_refine_ls_weighting_scheme calc
_refine_ls_wR_factor_gt 0.0956
_refine_ls_wR_factor_ref 0.1118
_reflns_number_gt 3732
_reflns_number_total 4129
_reflns_threshold_expression >2\s(I)
_cod_data_source_file cg400643g_si_003.cif
_cod_data_source_block pnnm
_cod_original_formula_sum ' C13 H5 O17 U3 '
_cod_database_code 4510664

loop_
_symmetry_equiv_pos_as_xyz
'x, y, z'
'-x, -y, z'
'x+1/2, -y+1/2, -z+1/2'
'-x+1/2, y+1/2, -z+1/2'
'-x, -y, -z'
'x, y, -z'
'-x-1/2, y-1/2, z-1/2'
'x-1/2, -y-1/2, z-1/2'

loop_
_atom_site_label
_atom_site_type_symbol
_atom_site_fract_x
_atom_site_fract_y
_atom_site_fract_z
_atom_site_U_iso_or_equiv
_atom_site_adp_type
_atom_site_occupancy
_atom_site_symmetry_multiplicity
_atom_site_calc_flag
_atom_site_refinement_flags
U1 U 0.5000 0.5000 0.137786(15) 0.01155(10) Uani 1 2 d S
U2 U 0.33732(3) 0.34711(2) 0.0000 0.01016(10) Uani 1 2 d S
U3 U 0.68772(3) 0.36737(2) 0.0000 0.01044(10) Uani 1 2 d S
O51 O 0.6327(7) 0.1925(5) 0.0000 0.0260(16) Uani 1 2 d S
O52 O 0.4250(8) 0.1784(5) 0.0000 0.0271(16) Uani 1 2 d S
O41 O 0.6576(6) 0.3917(5) 0.1840(3) 0.0350(14) Uani 1 1 d .
O42 O 0.7668(6) 0.3053(4) 0.1064(3) 0.0328(14) Uani 1 1 d .
O11 O 0.3629(7) 0.3734(5) 0.1842(3) 0.0375(16) Uani 1 1 d .
O12 O 0.2680(6) 0.2792(5) 0.1061(3) 0.0353(15) Uani 1 1 d .
C6 C 0.5486(11) 0.0310(7) 0.0000 0.025(2) Uani 1 2 d S
H6 H 0.6292 0.0043 0.0000 0.030 Uiso 1 2 calc SR
C5 C 0.5328(12) 0.1430(7) 0.0000 0.023(2) Uani 1 2 d S
C1 C 0.2974(8) 0.3008(6) 0.1649(4) 0.0277(17) Uani 1 1 d .
C4 C 0.7313(9) 0.3233(6) 0.1652(4) 0.0307(18) Uani 1 1 d .
C3 C 0.7850(9) 0.2585(7) 0.2197(4) 0.0342(19) Uani 1 1 d .
H3 H 0.8490 0.2137 0.2094 0.041 Uiso 1 1 calc R
C2 C 0.2442(9) 0.2367(7) 0.2190(4) 0.037(2) Uani 1 1 d .
H2 H 0.1802 0.1919 0.2087 0.044 Uiso 1 1 calc R
O71 O 0.9119(8) 0.3846(8) 0.0000 0.042(2) Uani 1 2 d S
O72 O 0.1136(9) 0.3589(9) 0.0000 0.047(3) Uani 1 2 d S
C7 C 1.0110(15) 0.356(2) 0.0235(11) 0.058(8) Uani 0.50 1 d P
OU2 O 0.2977(13) 0.4878(7) 0.0708(6) 0.014(2) Uani 0.50 1 d P
OU1 O 0.3540(12) 0.4910(8) 0.0562(5) 0.013(2) Uani 0.50 1 d P
OU4 O 0.5136(9) 0.3406(8) 0.0770(5) 0.0142(19) Uani 0.50 1 d P
OU3 O 0.5095(8) 0.3854(8) 0.0540(5) 0.0109(17) Uani 0.50 1 d P
OW1 O 0.5000 0.5000 0.2668(5) 0.047(3) Uani 1 2 d S
C1S C 0.5256(17) 0.1679(16) 0.1527(10) 0.097(6) Uiso 1 1 d .

loop_
_atom_site_aniso_label
_atom_site_aniso_U_11
_atom_site_aniso_U_22
_atom_site_aniso_U_33
_atom_site_aniso_U_23
_atom_site_aniso_U_13
_atom_site_aniso_U_12
U1 0.01609(19) 0.01203(16) 0.00654(16) 0.000 0.000 -0.00056(10)
U2 0.01025(17) 0.00892(15) 0.01131(15) 0.000 0.000 -0.00133(10)
U3 0.00971(17) 0.00924(15) 0.01237(16) 0.000 0.000 0.00132(10)
O51 0.022(4) 0.013(3) 0.043(4) 0.000 0.000 -0.007(3)
O52 0.027(4) 0.012(3) 0.042(4) 0.000 0.000 0.002(3)
O41 0.045(4) 0.037(3) 0.023(3) 0.005(2) -0.005(3) 0.020(3)
O42 0.042(4) 0.038(3) 0.018(2) 0.009(2) -0.002(2) 0.017(3)
O11 0.054(5) 0.036(3) 0.023(3) 0.006(2) 0.002(3) -0.020(3)
O12 0.050(4) 0.041(3) 0.016(2) 0.008(2) 0.000(2) -0.022(3)
C6 0.024(6) 0.010(4) 0.042(6) 0.000 0.000 0.007(4)
C5 0.034(6) 0.010(4) 0.025(5) 0.000 0.000 0.001(4)
C1 0.036(5) 0.026(4) 0.020(3) 0.011(3) 0.004(3) -0.012(3)
C4 0.039(5) 0.034(4) 0.019(3) 0.010(3) -0.008(3) 0.008(4)
C3 0.037(5) 0.042(5) 0.024(4) 0.009(3) -0.004(3) 0.018(4)
C2 0.044(6) 0.039(4) 0.027(4) 0.014(3) 0.002(4) -0.019(4)
O71 0.015(4) 0.067(7) 0.042(5) 0.000 0.000 0.001(4)
O72 0.011(4) 0.078(7) 0.053(6) 0.000 0.000 0.002(4)
C7 0.006(8) 0.13(3) 0.038(10) 0.025(12) 0.002(6) 0.005(9)
OU2 0.018(6) 0.013(4) 0.011(5) -0.001(3) -0.001(5) 0.001(4)
OU1 0.011(5) 0.018(5) 0.012(5) 0.001(3) 0.004(4) 0.002(4)
OU4 0.020(5) 0.010(4) 0.013(4) 0.006(4) 0.000(4) -0.001(3)
OU3 0.006(4) 0.017(5) 0.011(4) -0.008(4) -0.001(3) -0.002(3)
OW1 0.062(8) 0.059(7) 0.022(4) 0.000 0.000 0.000(5)

loop_
_atom_type_symbol
_atom_type_description
_atom_type_scat_dispersion_real
_atom_type_scat_dispersion_imag
_atom_type_scat_source
C C 0.0033 0.0016 'International Tables Vol C Tables 4.2.6.8 and 6.1.1.4'
N N 0.0061 0.0033 'International Tables Vol C Tables 4.2.6.8 and 6.1.1.4'
O O 0.0106 0.0060 'International Tables Vol C Tables 4.2.6.8 and 6.1.1.4'
U U -9.6767 9.6646 'International Tables Vol C Tables 4.2.6.8 and 6.1.1.4'
Cd Cd -0.8075 1.2024 'International Tables Vol C Tables 4.2.6.8 and 6.1.1.4'
H H 0.0000 0.0000 'International Tables Vol C Tables 4.2.6.8 and 6.1.1.4'

loop_
_geom_angle_atom_site_label_1
_geom_angle_atom_site_label_2
_geom_angle_atom_site_label_3
_geom_angle
_geom_angle_site_symmetry_1
_geom_angle_site_symmetry_3
OU1 U1 OU1 87.2(6) . 2_665
OU1 U1 OU3 57.3(4) . .
OU1 U1 OU3 57.9(4) 2_665 .
OU1 U1 OU3 57.9(4) . 2_665
OU1 U1 OU3 57.3(4) 2_665 2_665
OU3 U1 OU3 84.6(6) . 2_665
OU1 U1 O41 136.8(3) . .
OU1 U1 O41 80.2(3) 2_665 .
OU3 U1 O41 81.4(3) . .
OU3 U1 O41 136.1(3) 2_665 .
OU1 U1 O41 80.2(3) . 2_665
OU1 U1 O41 136.8(3) 2_665 2_665
OU3 U1 O41 136.1(3) . 2_665
OU3 U1 O41 81.4(3) 2_665 2_665
O41 U1 O41 134.5(3) . 2_665
OU1 U1 O11 137.0(3) . 2_665
OU1 U1 O11 80.0(3) 2_665 2_665
OU3 U1 O11 136.6(3) . 2_665
OU3 U1 O11 81.0(3) 2_665 2_665
O41 U1 O11 81.2(3) . 2_665
O41 U1 O11 81.6(3) 2_665 2_665
OU1 U1 O11 80.0(3) . .
OU1 U1 O11 137.0(3) 2_665 .
OU3 U1 O11 81.0(3) . .
OU3 U1 O11 136.6(3) 2_665 .
O41 U1 O11 81.6(3) . .
O41 U1 O11 81.2(3) 2_665 .
O11 U1 O11 134.7(3) 2_665 .
OU1 U1 OU4 68.6(3) . .
OU1 U1 OU4 69.2(3) 2_665 .
OU3 U1 OU4 17.9(3) . .
OU3 U1 OU4 102.4(5) 2_665 .
O41 U1 OU4 68.3(3) . .
O41 U1 OU4 138.9(3) 2_665 .
O11 U1 OU4 139.4(3) 2_665 .
O11 U1 OU4 67.9(3) . .
OU1 U1 OU4 69.2(4) . 2_665
OU1 U1 OU4 68.6(3) 2_665 2_665
OU3 U1 OU4 102.4(5) . 2_665
OU3 U1 OU4 17.9(3) 2_665 2_665
O41 U1 OU4 138.9(3) . 2_665
O41 U1 OU4 68.3(3) 2_665 2_665
O11 U1 OU4 67.9(3) 2_665 2_665
O11 U1 OU4 139.4(3) . 2_665
OU4 U1 OU4 120.3(5) . 2_665
OU1 U1 OU2 14.5(3) . .
OU1 U1 OU2 101.7(5) 2_665 .
OU3 U1 OU2 66.7(3) . .
OU3 U1 OU2 67.3(3) 2_665 .
O41 U1 OU2 139.3(3) . .
O41 U1 OU2 69.5(3) 2_665 .
O11 U1 OU2 139.4(3) 2_665 .
O11 U1 OU2 69.4(3) . .
OU4 U1 OU2 74.4(3) . .
OU4 U1 OU2 75.1(3) 2_665 .
OU1 U1 OU2 101.7(5) . 2_665
OU1 U1 OU2 14.5(3) 2_665 2_665
OU3 U1 OU2 67.3(3) . 2_665
OU3 U1 OU2 66.7(3) 2_665 2_665
O41 U1 OU2 69.5(3) . 2_665
O41 U1 OU2 139.3(3) 2_665 2_665
O11 U1 OU2 69.4(3) 2_665 2_665
O11 U1 OU2 139.4(3) . 2_665
OU4 U1 OU2 75.1(3) . 2_665
OU4 U1 OU2 74.4(3) 2_665 2_665
OU2 U1 OU2 116.2(6) . 2_665
OU3 U2 OU3 59.3(5) . 6
OU3 U2 OU1 58.9(4) . .
OU3 U2 OU1 89.1(5) 6 .
OU3 U2 OU1 89.1(5) . 6
OU3 U2 OU1 58.9(4) 6 6
OU1 U2 OU1 60.8(6) . 6
OU3 U2 OU2 70.8(4) . .
OU3 U2 OU2 105.1(4) 6 .
OU1 U2 OU2 16.2(3) . .
OU1 U2 OU2 69.0(4) 6 .
OU3 U2 OU2 105.1(4) . 6
OU3 U2 OU2 70.8(4) 6 6
OU1 U2 OU2 69.0(4) . 6
OU1 U2 OU2 16.2(3) 6 6
OU2 U2 OU2 73.0(5) . 6
OU3 U2 O72 145.1(3) . .
OU3 U2 O72 145.1(3) 6 .
OU1 U2 O72 91.3(4) . .
OU1 U2 O72 91.3(4) 6 .
OU2 U2 O72 76.8(4) . .
OU2 U2 O72 76.8(4) 6 .
OU3 U2 O12 140.8(3) . 6
OU3 U2 O12 84.7(3) 6 6
OU1 U2 O12 142.0(3) . 6
OU1 U2 O12 84.3(3) 6 6
OU2 U2 O12 139.4(3) . 6
OU2 U2 O12 73.5(3) 6 6
O72 U2 O12 73.8(2) . 6
OU3 U2 O12 84.7(3) . .
OU3 U2 O12 140.8(3) 6 .
OU1 U2 O12 84.3(3) . .
OU1 U2 O12 142.0(3) 6 .
OU2 U2 O12 73.5(3) . .
OU2 U2 O12 139.4(3) 6 .
O72 U2 O12 73.8(2) . .
O12 U2 O12 122.5(3) 6 .
OU3 U2 O52 83.9(3) . .
OU3 U2 O52 83.9(3) 6 .
OU1 U2 O52 139.7(3) . .
OU1 U2 O52 139.7(3) 6 .
OU2 U2 O52 142.4(3) . .
OU2 U2 O52 142.4(3) 6 .
O72 U2 O52 116.4(3) . .
O12 U2 O52 76.88(18) 6 .
O12 U2 O52 76.88(18) . .
OU3 U2 OU4 17.8(3) . .
OU3 U2 OU4 71.1(4) 6 .
OU1 U2 OU4 69.4(4) . .
OU1 U2 OU4 106.9(4) 6 .
OU2 U2 OU4 77.7(4) . .
OU2 U2 OU4 122.8(4) 6 .
O72 U2 OU4 140.6(2) . .
O12 U2 OU4 141.1(3) 6 .
O12 U2 OU4 70.4(3) . .
O52 U2 OU4 70.8(3) . .
OU3 U2 OU4 71.1(4) . 6
OU3 U2 OU4 17.8(3) 6 6
OU1 U2 OU4 106.9(4) . 6
OU1 U2 OU4 69.4(4) 6 6
OU2 U2 OU4 122.8(4) . 6
OU2 U2 OU4 77.7(4) 6 6
O72 U2 OU4 140.6(2) . 6
O12 U2 OU4 70.4(3) 6 6
O12 U2 OU4 141.1(3) . 6
O52 U2 OU4 70.8(3) . 6
OU4 U2 OU4 78.8(5) . 6
OU3 U3 OU3 59.0(5) 6 .
OU3 U3 OU1 89.1(4) 6 2_665
OU3 U3 OU1 59.3(4) . 2_665
OU3 U3 OU1 59.3(4) 6 5_665
OU3 U3 OU1 89.1(4) . 5_665
OU1 U3 OU1 60.5(6) 2_665 5_665
OU3 U3 O71 148.1(2) 6 .
OU3 U3 O71 148.1(2) . .
OU1 U3 O71 96.7(4) 2_665 .
OU1 U3 O71 96.7(4) 5_665 .
OU3 U3 OU2 105.1(4) 6 2_665
OU3 U3 OU2 71.1(4) . 2_665
OU1 U3 OU2 16.1(3) 2_665 2_665
OU1 U3 OU2 68.6(4) 5_665 2_665
O71 U3 OU2 81.9(4) . 2_665
OU3 U3 OU2 71.1(4) 6 5_665
OU3 U3 OU2 105.1(4) . 5_665
OU1 U3 OU2 68.6(4) 2_665 5_665
OU1 U3 OU2 16.1(3) 5_665 5_665
O71 U3 OU2 81.9(4) . 5_665
OU2 U3 OU2 72.6(5) 2_665 5_665
OU3 U3 O51 84.0(3) 6 .
OU3 U3 O51 84.0(3) . .
OU1 U3 O51 140.1(3) 2_665 .
OU1 U3 O51 140.1(3) 5_665 .
O71 U3 O51 109.6(3) . .
OU2 U3 O51 142.7(3) 2_665 .
OU2 U3 O51 142.7(3) 5_665 .
OU3 U3 O42 84.5(3) 6 6
OU3 U3 O42 140.0(3) . 6
OU1 U3 O42 142.5(3) 2_665 6
OU1 U3 O42 85.0(3) 5_665 6
O71 U3 O42 71.87(18) . 6
OU2 U3 O42 140.1(3) 2_665 6
OU2 U3 O42 74.4(3) 5_665 6
O51 U3 O42 75.88(17) . 6
OU3 U3 O42 140.0(3) 6 .
OU3 U3 O42 84.5(3) . .
OU1 U3 O42 85.0(3) 2_665 .
OU1 U3 O42 142.5(3) 5_665 .
O71 U3 O42 71.87(18) . .
OU2 U3 O42 74.4(3) 2_665 .
OU2 U3 O42 140.1(3) 5_665 .
O51 U3 O42 75.88(17) . .
O42 U3 O42 122.2(3) 6 .
OU3 U3 OU4 17.8(3) 6 6
OU3 U3 OU4 70.8(4) . 6
OU1 U3 OU4 106.9(4) 2_665 6
OU1 U3 OU4 69.7(4) 5_665 6
O71 U3 OU4 140.4(2) . 6
OU2 U3 OU4 122.8(4) 2_665 6
OU2 U3 OU4 78.0(4) 5_665 6
O51 U3 OU4 70.9(3) . 6
O42 U3 OU4 70.0(3) 6 6
O42 U3 OU4 140.1(3) . 6
OU3 U3 OU4 70.8(4) 6 .
OU3 U3 OU4 17.8(3) . .
OU1 U3 OU4 69.7(4) 2_665 .
OU1 U3 OU4 106.9(4) 5_665 .
O71 U3 OU4 140.4(2) . .
OU2 U3 OU4 78.0(4) 2_665 .
OU2 U3 OU4 122.8(4) 5_665 .
O51 U3 OU4 70.9(3) . .
O42 U3 OU4 140.1(3) 6 .
O42 U3 OU4 70.0(3) . .
OU4 U3 OU4 78.6(5) 6 .
C5 O51 U3 135.9(7) . .
C5 O52 U2 134.9(7) . .
C4 O41 U1 139.0(5) . .
C4 O42 U3 130.6(5) . .
C1 O11 U1 139.0(5) . .
C1 O12 U2 131.6(5) . .
C6 C6 C5 122.1(13) 5_655 .
O52 C5 O51 125.9(9) . .
O52 C5 C6 118.8(10) . .
O51 C5 C6 115.3(10) . .
O11 C1 O12 127.3(7) . .
O11 C1 C2 115.3(7) . .
O12 C1 C2 117.3(7) . .
O41 C4 O42 127.1(7) . .
O41 C4 C3 115.8(7) . .
O42 C4 C3 117.1(7) . .
C2 C3 C4 122.0(8) 3 .
C3 C2 C1 122.1(9) 3_455 .
C7 O71 C7 46(2) 6 .
C7 O71 U3 146.5(13) 6 .
C7 O71 U3 146.5(13) . .
C7 O72 C7 47(2) 6_455 1_455
C7 O72 U2 156.0(10) 6_455 .
C7 O72 U2 156.0(10) 1_455 .
C7 C7 O72 66.7(11) 6 1_655
C7 C7 O71 67.2(11) 6 .
O72 C7 O71 129.3(19) 1_655 .
OU1 OU2 U2 68.5(14) . .
OU1 OU2 U3 68.4(14) . 5_665
U2 OU2 U3 105.5(4) . 5_665
OU1 OU2 U1 57.8(14) . .
U2 OU2 U1 102.4(4) . .
U3 OU2 U1 101.9(4) 5_665 .
OU2 OU1 U2 95.3(15) . .
OU2 OU1 U3 95.5(15) . 5_665
U2 OU1 U3 116.9(5) . 5_665
OU2 OU1 U1 107.7(16) . .
U2 OU1 U1 117.8(5) . .
U3 OU1 U1 117.2(5) 5_665 .
OU3 OU4 U2 62.6(10) . .
OU3 OU4 U3 62.7(10) . .
U2 OU4 U3 100.3(4) . .
OU3 OU4 U1 67.5(10) . .
U2 OU4 U1 103.9(4) . .
U3 OU4 U1 103.5(4) . .
OU4 OU3 U2 99.6(11) . .
OU4 OU3 U3 99.5(11) . .
U2 OU3 U3 117.0(4) . .
OU4 OU3 U1 94.6(11) . .
U2 OU3 U1 119.0(4) . .
U3 OU3 U1 118.4(4) . .

loop_
_geom_bond_atom_site_label_1
_geom_bond_atom_site_label_2
_geom_bond_distance
_geom_bond_site_symmetry_2
U1 OU1 2.263(12) .
U1 OU1 2.263(12) 2_665
U1 OU3 2.275(9) .
U1 OU3 2.275(9) 2_665
U1 O41 2.401(6) .
U1 O41 2.401(6) 2_665
U1 O11 2.419(6) 2_665
U1 O11 2.419(6) .
U1 OU4 2.454(10) .
U1 OU4 2.454(10) 2_665
U1 OU2 2.548(12) .
U1 OU2 2.548(12) 2_665
U2 OU3 2.193(8) .
U2 OU3 2.193(8) 6
U2 OU1 2.233(10) .
U2 OU1 2.233(10) 6
U2 OU2 2.390(11) .
U2 OU2 2.390(11) 6
U2 O72 2.391(9) .
U2 O12 2.429(5) 6
U2 O12 2.429(5) .
U2 O52 2.434(7) .
U2 OU4 2.436(10) .
U2 OU4 2.436(10) 6
U3 OU3 2.201(8) 6
U3 OU3 2.201(8) .
U3 OU1 2.244(10) 2_665
U3 OU1 2.244(10) 5_665
U3 O71 2.402(9) .
U3 OU2 2.402(11) 2_665
U3 OU2 2.402(11) 5_665
U3 O51 2.403(7) .
U3 O42 2.442(5) 6
U3 O42 2.442(5) .
U3 OU4 2.442(10) 6
U3 OU4 2.442(10) .
O51 C5 1.253(13) .
O52 C5 1.243(14) .
O41 C4 1.262(10) .
O42 C4 1.263(9) .
O11 C1 1.255(10) .
O12 C1 1.256(9) .
C6 C6 1.33(2) 5_655
C6 C5 1.501(13) .
C1 C2 1.493(10) .
C4 C3 1.506(10) .
C3 C2 1.309(12) 3
C2 C3 1.309(12) 3_455
O71 C7 1.22(2) 6
O71 C7 1.22(2) .
O72 C7 1.192(19) 6_455
O72 C7 1.192(19) 1_455
C7 C7 0.94(4) 6
C7 O72 1.192(19) 1_655
OU2 OU1 0.669(13) .
OU2 U3 2.402(11) 5_665
OU1 U3 2.244(10) 5_665
OU4 OU3 0.755(12) .
